data_4306190
loop_
_publ_author_name
'Zhen-Hong Wei'
'Hong-Xi Li'
'Wen-Hua Zhang'
'Zhi-Gang Ren'
'Yong Zhang'
'Jian-Ping Lang'
'Brendan F. Abrahams'

_publ_contact_author_email jplang@suda.edu.cn
_publ_contact_author_fax 86-512-65880089
_publ_contact_author_name 'Jian-Ping Lang'
_publ_contact_author_phone 86-512-65882865
_publ_section_title
;
Construction of Symmetric and Asymmetric Mo/S/Cu Clusters from a Cluster
Precursor [Et4N]2[(edt)2Mo2S2(\m-S)2] (edt = Ethanedithiolate)
;
_journal_name_full 'Inorganic Chemistry'
_journal_page_first 10461
_journal_page_last 10468
_journal_paper_doi 10.1021/ic801100g
_journal_volume 47
_journal_year 2008
_chemical_formula_moiety 'C8 H16 Cu2 Mo4 S16, 2(C8 H20 N), 2(C H2 Cl2)'
_chemical_formula_sum 'C26 H60 Cl4 Cu2 Mo4 N2 S16'
_chemical_formula_weight 1566.54
_chemical_name_systematic
; 
 ? 
;
_space_group_IT_number 2
_symmetry_cell_setting triclinic
_symmetry_space_group_name_Hall '-P 1'
_symmetry_space_group_name_H-M 'P -1'
_atom_sites_solution_hydrogens geom
_atom_sites_solution_primary direct
_atom_sites_solution_secondary difmap
_audit_creation_method SHELXL-97
_cell_angle_alpha 84.44(3)
_cell_angle_beta 80.71(3)
_cell_angle_gamma 65.45(3)
_cell_formula_units_Z 2
_cell_length_a 12.235(2)
_cell_length_b 14.633(3)
_cell_length_c 16.959(3)
_cell_measurement_reflns_used 5215
_cell_measurement_temperature 193.1500
_cell_measurement_theta_max 27.4835
_cell_measurement_theta_min 3.0088
_cell_volume 2724.0(11)
_computing_cell_refinement CrystalClear
_computing_data_collection CrystalClear
_computing_data_reduction CrystalStructure
_computing_molecular_graphics 'sheltl-97 (Sheldrick, 1997)'
_computing_publication_material 'SHELXL-97 (Sheldrick, 1997)'
_computing_structure_refinement 'SHELXL-97 (Sheldrick, 1997)'
_computing_structure_solution 'SHELXS-97 (Sheldrick, 1990)'
_diffrn_ambient_temperature 293(2)
_diffrn_detector_area_resol_mean 7.31
_diffrn_measured_fraction_theta_full 0.985
_diffrn_measured_fraction_theta_max 0.985
_diffrn_measurement_device_type 'Rigaku Mercury'
_diffrn_measurement_method \w
_diffrn_radiation_monochromator graphite
_diffrn_radiation_source 'fine-focus sealed tube'
_diffrn_radiation_type MoK\a
_diffrn_radiation_wavelength 0.71073
_diffrn_reflns_av_R_equivalents 0.0569
_diffrn_reflns_av_sigmaI/netI 0.0725
_diffrn_reflns_limit_h_max 15
_diffrn_reflns_limit_h_min -15
_diffrn_reflns_limit_k_max 18
_diffrn_reflns_limit_k_min -18
_diffrn_reflns_limit_l_max 22
_diffrn_reflns_limit_l_min -22
_diffrn_reflns_number 27564
_diffrn_reflns_theta_full 27.48
_diffrn_reflns_theta_max 27.48
_diffrn_reflns_theta_min 3.01
_exptl_absorpt_coefficient_mu 2.493
_exptl_absorpt_correction_T_max 0.7886
_exptl_absorpt_correction_T_min 0.4672
_exptl_absorpt_correction_type multi-scan
_exptl_absorpt_process_details 'Jacobson, R. (1998) Private communication'
_exptl_crystal_colour Red
_exptl_crystal_density_diffrn 1.910
_exptl_crystal_density_method 'not measured'
_exptl_crystal_description Platelet
_exptl_crystal_F_000 1560
_exptl_crystal_size_max 0.36
_exptl_crystal_size_mid 0.17
_exptl_crystal_size_min 0.10
_refine_diff_density_max 2.533
_refine_diff_density_min -1.405
_refine_diff_density_rms 0.168
_refine_ls_extinction_method none
_refine_ls_goodness_of_fit_ref 1.205
_refine_ls_hydrogen_treatment constr
_refine_ls_matrix_type full
_refine_ls_number_parameters 477
_refine_ls_number_reflns 12293
_refine_ls_number_restraints 0
_refine_ls_restrained_S_all 1.205
_refine_ls_R_factor_all 0.1113
_refine_ls_R_factor_gt 0.0854
_refine_ls_shift/su_max 0.004
_refine_ls_shift/su_mean 0.000
_refine_ls_structure_factor_coef Fsqd
_refine_ls_weighting_details 'calc w=1/[\s^2^(Fo^2^)+(0.0119P)^2^+31.3287P] where P=(Fo^2^+2Fc^2^)/3'
_refine_ls_weighting_scheme calc
_refine_ls_wR_factor_gt 0.1289
_refine_ls_wR_factor_ref 0.1370
_reflns_number_gt 10096
_reflns_number_total 12293
_reflns_threshold_expression >2sigma(I)
_cod_data_source_file ic801100g_si_001_2.cif
_cod_data_source_block '[Et4N]2[(edt)2Mo2(m-S)3(m3-S)Cu]2.2CH2Cl2'
_cod_original_sg_symbol_Hall '-p 1'
_cod_database_code 4306190

loop_
_symmetry_equiv_pos_as_xyz
'x, y, z'
'-x, -y, -z'

loop_
_atom_site_label
_atom_site_type_symbol
_atom_site_fract_x
_atom_site_fract_y
_atom_site_fract_z
_atom_site_U_iso_or_equiv
_atom_site_adp_type
_atom_site_occupancy
_atom_site_symmetry_multiplicity
_atom_site_calc_flag
_atom_site_refinement_flags
_atom_site_disorder_assembly
_atom_site_disorder_group
Mo1 Mo 0.35640(6) -0.09923(5) 0.19968(4) 0.01985(16) Uani 1 1 d . . .
Mo2 Mo 0.36119(6) 0.00215(5) 0.33399(4) 0.01784(15) Uani 1 1 d . . .
Mo3 Mo -0.00888(6) 0.47021(5) 0.32742(4) 0.01837(16) Uani 1 1 d . . .
Mo4 Mo 0.21030(6) 0.38144(5) 0.22143(4) 0.01851(15) Uani 1 1 d . . .
Cu1 Cu 0.34226(10) 0.09641(8) 0.18358(6) 0.0242(2) Uani 1 1 d . . .
Cu2 Cu 0.15959(10) 0.27736(7) 0.35624(6) 0.0234(2) Uani 1 1 d . . .
S1 S 0.4512(2) -0.04178(16) 0.10165(14) 0.0281(5) Uani 1 1 d . . .
S2 S 0.47485(19) 0.07681(15) 0.28051(13) 0.0234(4) Uani 1 1 d . . .
S3 S 0.20065(18) 0.04717(15) 0.25918(12) 0.0216(4) Uani 1 1 d . . .
S4 S 0.4727(2) -0.16583(15) 0.30226(14) 0.0255(5) Uani 1 1 d . . .
S5 S 0.1781(2) -0.10314(19) 0.16320(16) 0.0351(6) Uani 1 1 d . . .
S6 S 0.4346(2) -0.27545(17) 0.17673(16) 0.0352(6) Uani 1 1 d . . .
S7 S 0.4097(2) -0.07188(16) 0.46232(13) 0.0252(5) Uani 1 1 d . . .
S8 S 0.20104(18) 0.12929(15) 0.42002(12) 0.0203(4) Uani 1 1 d . . .
S9 S 0.33335(19) 0.31283(15) 0.30838(13) 0.0245(5) Uani 1 1 d . . .
S10 S 0.05423(19) 0.32506(15) 0.24940(12) 0.0205(4) Uani 1 1 d . . .
S11 S 0.0568(2) 0.41230(15) 0.44083(12) 0.0242(5) Uani 1 1 d . . .
S12 S 0.1044(2) 0.55023(15) 0.25387(14) 0.0248(5) Uani 1 1 d . . .
S13 S -0.1973(2) 0.45948(16) 0.32325(14) 0.0269(5) Uani 1 1 d . . .
S14 S -0.1388(2) 0.64099(15) 0.35866(13) 0.0251(5) Uani 1 1 d . . .
S15 S 0.2902(2) 0.46272(17) 0.11418(14) 0.0315(5) Uani 1 1 d . . .
S16 S 0.28873(19) 0.24827(15) 0.12355(12) 0.0213(4) Uani 1 1 d . . .
C1 C 0.2176(11) -0.2277(9) 0.1273(7) 0.050(3) Uani 1 1 d . . .
H1A H 0.1927 -0.2672 0.1698 0.060 Uiso 1 1 calc R . .
H1B H 0.1732 -0.2213 0.0831 0.060 Uiso 1 1 calc R . .
C2 C 0.3473(10) -0.2808(9) 0.1009(7) 0.052(3) Uani 1 1 d . . .
H2A H 0.3695 -0.2503 0.0511 0.062 Uiso 1 1 calc R . .
H2B H 0.3658 -0.3504 0.0915 0.062 Uiso 1 1 calc R . .
C3 C 0.2815(8) 0.1264(6) 0.5030(5) 0.0220(18) Uani 1 1 d . . .
H3A H 0.3497 0.1438 0.4837 0.026 Uiso 1 1 calc R . .
H3B H 0.2276 0.1742 0.5426 0.026 Uiso 1 1 calc R . .
C4 C 0.3254(8) 0.0208(6) 0.5394(5) 0.0251(19) Uani 1 1 d . . .
H4A H 0.2564 0.0081 0.5659 0.030 Uiso 1 1 calc R . .
H4B H 0.3772 0.0143 0.5791 0.030 Uiso 1 1 calc R . .
C5 C -0.2764(8) 0.6315(7) 0.4106(6) 0.032(2) Uani 1 1 d . . .
H5A H -0.2604 0.5956 0.4615 0.039 Uiso 1 1 calc R . .
H5B H -0.3391 0.6983 0.4210 0.039 Uiso 1 1 calc R . .
C6 C -0.3194(8) 0.5763(6) 0.3598(6) 0.029(2) Uani 1 1 d . . .
H6A H -0.3522 0.6194 0.3147 0.035 Uiso 1 1 calc R . .
H6B H -0.3840 0.5614 0.3914 0.035 Uiso 1 1 calc R . .
C7 C 0.3935(9) 0.3676(7) 0.0429(6) 0.032(2) Uani 1 1 d . . .
H7A H 0.3555 0.3753 -0.0047 0.039 Uiso 1 1 calc R . .
H7B H 0.4670 0.3788 0.0272 0.039 Uiso 1 1 calc R . .
C8 C 0.4266(8) 0.2619(7) 0.0768(6) 0.031(2) Uani 1 1 d . . .
H8A H 0.4814 0.2481 0.1161 0.037 Uiso 1 1 calc R . .
H8B H 0.4672 0.2143 0.0345 0.037 Uiso 1 1 calc R . .
C9 C 0.0054(11) 0.3511(11) 1.0256(7) 0.062(4) Uani 1 1 d . . .
H9A H 0.0249 0.2979 1.0658 0.093 Uiso 1 1 calc R . .
H9B H -0.0756 0.4001 1.0400 0.093 Uiso 1 1 calc R . .
H9C H 0.0613 0.3824 1.0216 0.093 Uiso 1 1 calc R . .
C10 C 0.0143(9) 0.3080(9) 0.9456(7) 0.049(3) Uani 1 1 d . . .
H10A H -0.0434 0.2775 0.9507 0.059 Uiso 1 1 calc R . .
H10B H -0.0105 0.3633 0.9066 0.059 Uiso 1 1 calc R . .
C11 C 0.0939(12) 0.0865(10) 0.9836(8) 0.065(2) Uani 1 1 d . . .
H11A H 0.0131 0.1344 1.0005 0.097 Uiso 1 1 calc R . .
H11B H 0.1193 0.0350 1.0246 0.097 Uiso 1 1 calc R . .
H11C H 0.0951 0.0567 0.9353 0.097 Uiso 1 1 calc R . .
C12 C 0.1793(10) 0.1390(8) 0.9686(6) 0.0426(18) Uani 1 1 d . . .
H12A H 0.2586 0.0919 0.9458 0.051 Uiso 1 1 calc R . .
H12B H 0.1877 0.1592 1.0193 0.051 Uiso 1 1 calc R . .
C13 C 0.2379(12) 0.1263(10) 0.7872(8) 0.065(2) Uani 1 1 d . . .
H13A H 0.3011 0.1503 0.7794 0.097 Uiso 1 1 calc R . .
H13B H 0.2213 0.1158 0.7363 0.097 Uiso 1 1 calc R . .
H13C H 0.2634 0.0641 0.8179 0.097 Uiso 1 1 calc R . .
C14 C 0.1252(9) 0.2028(8) 0.8313(6) 0.036(2) Uani 1 1 d . . .
H14A H 0.0626 0.1773 0.8386 0.043 Uiso 1 1 calc R . .
H14B H 0.0977 0.2635 0.7978 0.043 Uiso 1 1 calc R . .
C15 C 0.2084(13) 0.3696(10) 0.8572(8) 0.065(2) Uani 1 1 d . . .
H15A H 0.1990 0.3600 0.8039 0.097 Uiso 1 1 calc R . .
H15B H 0.2752 0.3885 0.8553 0.097 Uiso 1 1 calc R . .
H15C H 0.1355 0.4218 0.8813 0.097 Uiso 1 1 calc R . .
C16 C 0.2329(10) 0.2733(8) 0.9060(6) 0.0426(18) Uani 1 1 d . . .
H16A H 0.2424 0.2844 0.9595 0.051 Uiso 1 1 calc R . .
H16B H 0.3096 0.2228 0.8829 0.051 Uiso 1 1 calc R . .
C17 C 0.1070(11) 0.8678(9) 0.5432(8) 0.059(4) Uani 1 1 d . . .
H17A H 0.1841 0.8656 0.5509 0.089 Uiso 1 1 calc R . .
H17B H 0.0510 0.8891 0.5912 0.089 Uiso 1 1 calc R . .
H17C H 0.0764 0.9144 0.5000 0.089 Uiso 1 1 calc R . .
C18 C 0.1220(8) 0.7644(7) 0.5235(6) 0.033(2) Uani 1 1 d . . .
H18A H 0.0435 0.7675 0.5162 0.040 Uiso 1 1 calc R . .
H18B H 0.1491 0.7189 0.5686 0.040 Uiso 1 1 calc R . .
C19 C 0.0448(10) 0.8132(9) 0.3611(7) 0.053(3) Uani 1 1 d . . .
H19A H 0.0311 0.8499 0.3110 0.079 Uiso 1 1 calc R . .
H19B H -0.0116 0.8536 0.4034 0.079 Uiso 1 1 calc R . .
H19C H 0.0336 0.7523 0.3594 0.079 Uiso 1 1 calc R . .
C20 C 0.1705(9) 0.7882(8) 0.3760(6) 0.037(2) Uani 1 1 d . . .
H20A H 0.1784 0.8505 0.3812 0.044 Uiso 1 1 calc R . .
H20B H 0.2256 0.7555 0.3294 0.044 Uiso 1 1 calc R . .
C21 C 0.3120(10) 0.5556(8) 0.3779(7) 0.048(3) Uani 1 1 d . . .
H21A H 0.3081 0.5940 0.3284 0.072 Uiso 1 1 calc R . .
H21B H 0.3002 0.4963 0.3704 0.072 Uiso 1 1 calc R . .
H21C H 0.3900 0.5366 0.3947 0.072 Uiso 1 1 calc R . .
C22 C 0.2155(9) 0.6175(7) 0.4401(6) 0.035(2) Uani 1 1 d . . .
H22A H 0.2272 0.5812 0.4912 0.042 Uiso 1 1 calc R . .
H22B H 0.1375 0.6253 0.4274 0.042 Uiso 1 1 calc R . .
C23 C 0.3929(9) 0.6529(8) 0.5273(7) 0.046(3) Uani 1 1 d . . .
H23A H 0.3396 0.6787 0.5756 0.068 Uiso 1 1 calc R . .
H23B H 0.4688 0.6572 0.5287 0.068 Uiso 1 1 calc R . .
H23C H 0.4066 0.5840 0.5226 0.068 Uiso 1 1 calc R . .
C24 C 0.3358(8) 0.7140(7) 0.4564(6) 0.029(2) Uani 1 1 d . . .
H24A H 0.3308 0.7816 0.4591 0.035 Uiso 1 1 calc R . .
H24B H 0.3893 0.6852 0.4082 0.035 Uiso 1 1 calc R . .
N1 N 0.1372(7) 0.2311(6) 0.9128(5) 0.0349(19) Uani 1 1 d . . .
N2 N 0.2113(6) 0.7213(5) 0.4490(4) 0.0247(16) Uani 1 1 d . . .
Cl2 Cl 0.2188(19) 0.8830(14) 0.7281(7) 0.392(11) Uani 1 1 d . . .
Cl1 Cl 0.1895(14) 0.8533(9) 0.8840(9) 0.364(10) Uani 1 1 d . . .
C25 C 0.120(2) 0.849(3) 0.7891(15) 0.25(2) Uani 1 1 d . . .
H25A H 0.1273 0.7826 0.7793 0.299 Uiso 1 1 calc R . .
H25B H 0.0369 0.8979 0.7892 0.299 Uiso 1 1 calc R . .
C26 C 0.404(3) 0.5568(18) 0.8207(18) 0.166(12) Uani 1 1 d . . .
H26A H 0.4867 0.5090 0.8255 0.199 Uiso 1 1 calc R . .
H26B H 0.3660 0.5206 0.7987 0.199 Uiso 1 1 calc R . .
Cl3 Cl 0.3390(9) 0.5816(8) 0.9084(6) 0.219(4) Uani 1 1 d . . .
Cl4 Cl 0.4145(14) 0.633(2) 0.7570(8) 0.440(15) Uani 1 1 d . . .

loop_
_atom_site_aniso_label
_atom_site_aniso_U_11
_atom_site_aniso_U_22
_atom_site_aniso_U_33
_atom_site_aniso_U_23
_atom_site_aniso_U_13
_atom_site_aniso_U_12
Mo1 0.0203(4) 0.0168(3) 0.0223(4) -0.0037(3) 0.0005(3) -0.0079(3)
Mo2 0.0166(3) 0.0147(3) 0.0207(4) 0.0004(3) -0.0034(3) -0.0048(3)
Mo3 0.0195(3) 0.0144(3) 0.0171(3) -0.0011(3) -0.0034(3) -0.0024(3)
Mo4 0.0205(4) 0.0153(3) 0.0180(4) -0.0008(3) -0.0027(3) -0.0055(3)
Cu1 0.0270(6) 0.0182(5) 0.0253(6) 0.0005(4) -0.0019(4) -0.0078(4)
Cu2 0.0269(6) 0.0164(5) 0.0211(5) 0.0004(4) -0.0054(4) -0.0025(4)
S1 0.0323(12) 0.0227(11) 0.0274(12) -0.0056(9) 0.0059(9) -0.0120(9)
S2 0.0214(10) 0.0191(10) 0.0294(12) 0.0018(8) -0.0037(9) -0.0086(8)
S3 0.0171(10) 0.0219(10) 0.0224(11) -0.0035(8) -0.0027(8) -0.0041(8)
S4 0.0235(11) 0.0135(9) 0.0336(12) -0.0012(8) -0.0031(9) -0.0018(8)
S5 0.0307(13) 0.0344(13) 0.0456(15) -0.0055(11) -0.0108(11) -0.0156(11)
S6 0.0332(13) 0.0211(11) 0.0508(16) -0.0129(10) 0.0019(11) -0.0108(10)
S7 0.0275(11) 0.0202(10) 0.0274(11) 0.0051(9) -0.0097(9) -0.0083(9)
S8 0.0210(10) 0.0177(9) 0.0195(10) -0.0004(8) -0.0046(8) -0.0048(8)
S9 0.0246(11) 0.0188(10) 0.0282(12) -0.0023(8) -0.0085(9) -0.0049(8)
S10 0.0231(10) 0.0183(10) 0.0188(10) -0.0034(8) -0.0026(8) -0.0067(8)
S11 0.0299(11) 0.0180(10) 0.0172(10) -0.0022(8) -0.0045(8) -0.0015(9)
S12 0.0257(11) 0.0162(10) 0.0303(12) 0.0000(8) -0.0026(9) -0.0070(8)
S13 0.0231(11) 0.0217(11) 0.0325(12) -0.0005(9) -0.0045(9) -0.0056(9)
S14 0.0265(11) 0.0161(10) 0.0258(11) -0.0019(8) -0.0010(9) -0.0025(8)
S15 0.0398(14) 0.0228(11) 0.0312(13) -0.0008(9) 0.0057(10) -0.0158(10)
S16 0.0253(11) 0.0183(10) 0.0181(10) -0.0009(8) -0.0002(8) -0.0074(8)
C1 0.061(8) 0.058(7) 0.048(7) -0.014(6) -0.010(6) -0.038(6)
C2 0.052(7) 0.047(7) 0.059(8) -0.035(6) 0.009(6) -0.021(6)
C3 0.024(4) 0.024(4) 0.018(4) -0.002(3) -0.007(3) -0.008(3)
C4 0.029(5) 0.031(5) 0.017(4) 0.002(3) -0.011(4) -0.012(4)
C5 0.027(5) 0.032(5) 0.027(5) 0.001(4) 0.003(4) -0.003(4)
C6 0.022(4) 0.021(4) 0.037(5) -0.001(4) -0.001(4) -0.002(4)
C7 0.037(5) 0.026(5) 0.034(5) -0.009(4) 0.012(4) -0.017(4)
C8 0.029(5) 0.029(5) 0.034(5) -0.008(4) 0.012(4) -0.014(4)
C9 0.038(7) 0.095(10) 0.043(7) -0.029(7) 0.001(5) -0.014(7)
C10 0.025(5) 0.067(8) 0.047(7) -0.006(6) -0.012(5) -0.008(5)
C11 0.074(5) 0.066(5) 0.066(5) 0.018(4) -0.027(4) -0.037(4)
C12 0.044(4) 0.050(5) 0.038(4) 0.013(3) -0.017(3) -0.023(4)
C13 0.074(5) 0.066(5) 0.066(5) 0.018(4) -0.027(4) -0.037(4)
C14 0.027(5) 0.038(6) 0.037(6) 0.001(4) -0.011(4) -0.006(4)
C15 0.074(5) 0.066(5) 0.066(5) 0.018(4) -0.027(4) -0.037(4)
C16 0.044(4) 0.050(5) 0.038(4) 0.013(3) -0.017(3) -0.023(4)
C17 0.047(7) 0.049(7) 0.078(9) -0.035(6) 0.017(6) -0.018(6)
C18 0.023(5) 0.038(5) 0.034(5) -0.011(4) 0.003(4) -0.009(4)
C19 0.048(7) 0.062(8) 0.048(7) 0.016(6) -0.013(6) -0.023(6)
C20 0.038(6) 0.042(6) 0.025(5) 0.006(4) 0.002(4) -0.015(5)
C21 0.047(7) 0.036(6) 0.058(7) -0.024(5) -0.013(6) -0.006(5)
C22 0.036(5) 0.029(5) 0.043(6) -0.001(4) -0.006(5) -0.015(4)
C23 0.031(6) 0.050(7) 0.055(7) -0.004(5) -0.007(5) -0.015(5)
C24 0.024(5) 0.029(5) 0.037(5) -0.003(4) 0.003(4) -0.014(4)
N1 0.030(4) 0.039(5) 0.032(5) 0.006(4) -0.006(3) -0.011(4)
N2 0.021(4) 0.021(4) 0.035(4) -0.001(3) -0.002(3) -0.012(3)
Cl2 0.68(3) 0.58(3) 0.182(10) 0.137(13) -0.162(15) -0.52(3)
Cl1 0.368(18) 0.216(12) 0.303(16) 0.005(11) 0.086(14) 0.033(11)
C25 0.12(2) 0.53(6) 0.14(2) 0.17(3) -0.081(18) -0.20(3)
C26 0.17(3) 0.116(19) 0.18(3) 0.08(2) 0.00(2) -0.053(17)
Cl3 0.210(9) 0.304(12) 0.193(9) 0.051(8) -0.057(7) -0.156(9)
Cl4 0.345(17) 0.94(5) 0.222(13) -0.24(2) 0.122(12) -0.46(3)

loop_
_atom_type_symbol
_atom_type_description
_atom_type_scat_dispersion_real
_atom_type_scat_dispersion_imag
_atom_type_scat_source
C C 0.0033 0.0016 'International Tables Vol C Tables 4.2.6.8 and 6.1.1.4'
H H 0.0000 0.0000 'International Tables Vol C Tables 4.2.6.8 and 6.1.1.4'
N N 0.0061 0.0033 'International Tables Vol C Tables 4.2.6.8 and 6.1.1.4'
S S 0.1246 0.1234 'International Tables Vol C Tables 4.2.6.8 and 6.1.1.4'
Cl Cl 0.1484 0.1585 'International Tables Vol C Tables 4.2.6.8 and 6.1.1.4'
Cu Cu 0.3201 1.2651 'International Tables Vol C Tables 4.2.6.8 and 6.1.1.4'
Mo Mo -1.6832 0.6857 'International Tables Vol C Tables 4.2.6.8 and 6.1.1.4'

loop_
_geom_angle_atom_site_label_1
_geom_angle_atom_site_label_2
_geom_angle_atom_site_label_3
_geom_angle
_geom_angle_site_symmetry_1
_geom_angle_site_symmetry_3
_geom_angle_publ_flag
S1 Mo1 S4 110.93(9) . . ?
S1 Mo1 S3 104.36(9) . . ?
S4 Mo1 S3 100.97(8) . . ?
S1 Mo1 S5 111.60(10) . . ?
S4 Mo1 S5 136.34(9) . . ?
S3 Mo1 S5 77.62(8) . . ?
S1 Mo1 S6 104.06(9) . . ?
S4 Mo1 S6 78.88(9) . . ?
S3 Mo1 S6 149.48(9) . . ?
S5 Mo1 S6 81.80(9) . . ?
S1 Mo1 Cu1 54.80(7) . . ?
S4 Mo1 Cu1 102.15(7) . . ?
S3 Mo1 Cu1 52.30(6) . . ?
S5 Mo1 Cu1 109.94(8) . . ?
S6 Mo1 Cu1 158.09(7) . . ?
S1 Mo1 Mo2 102.82(7) . . ?
S4 Mo1 Mo2 52.31(6) . . ?
S3 Mo1 Mo2 52.11(6) . . ?
S5 Mo1 Mo2 124.67(7) . . ?
S6 Mo1 Mo2 130.07(8) . . ?
Cu1 Mo1 Mo2 58.94(4) . . ?
S2 Mo2 S4 104.63(9) . . ?
S2 Mo2 S3 108.11(9) . . ?
S4 Mo2 S3 101.41(9) . . ?
S2 Mo2 S7 112.51(9) . . ?
S4 Mo2 S7 79.14(9) . . ?
S3 Mo2 S7 137.83(8) . . ?
S2 Mo2 S8 103.46(8) . . ?
S4 Mo2 S8 149.72(8) . . ?
S3 Mo2 S8 80.24(8) . . ?
S7 Mo2 S8 79.86(8) . . ?
S2 Mo2 Cu1 56.85(7) . . ?
S4 Mo2 Cu1 101.80(7) . . ?
S3 Mo2 Cu1 52.69(6) . . ?
S7 Mo2 Cu1 169.31(7) . . ?
S8 Mo2 Cu1 102.88(6) . . ?
S2 Mo2 Mo1 100.65(7) . . ?
S4 Mo2 Mo1 51.59(7) . . ?
S3 Mo2 Mo1 53.29(6) . . ?
S7 Mo2 Mo1 126.33(6) . . ?
S8 Mo2 Mo1 132.39(6) . . ?
Cu1 Mo2 Mo1 59.23(3) . . ?
S11 Mo3 S12 110.88(9) . . ?
S11 Mo3 S13 110.94(9) . . ?
S12 Mo3 S13 137.04(9) . . ?
S11 Mo3 S10 104.85(8) . . ?
S12 Mo3 S10 99.99(8) . . ?
S13 Mo3 S10 78.38(8) . . ?
S11 Mo3 S14 100.95(9) . . ?
S12 Mo3 S14 80.38(8) . . ?
S13 Mo3 S14 82.58(8) . . ?
S10 Mo3 S14 152.06(8) . . ?
S11 Mo3 Cu2 54.77(7) . . ?
S12 Mo3 Cu2 104.35(7) . . ?
S13 Mo3 Cu2 107.31(7) . . ?
S10 Mo3 Cu2 51.78(6) . . ?
S14 Mo3 Cu2 155.56(7) . . ?
S11 Mo3 Mo4 100.03(7) . . ?
S12 Mo3 Mo4 52.58(6) . . ?
S13 Mo3 Mo4 127.16(6) . . ?
S10 Mo3 Mo4 52.28(6) . . ?
S14 Mo3 Mo4 132.74(7) . . ?
Cu2 Mo3 Mo4 58.68(4) . . ?
S9 Mo4 S12 106.29(9) . . ?
S9 Mo4 S10 108.15(9) . . ?
S12 Mo4 S10 100.71(8) . . ?
S9 Mo4 S15 112.18(10) . . ?
S12 Mo4 S15 78.28(9) . . ?
S10 Mo4 S15 138.22(9) . . ?
S9 Mo4 S16 100.45(8) . . ?
S12 Mo4 S16 150.73(8) . . ?
S10 Mo4 S16 81.68(8) . . ?
S15 Mo4 S16 80.83(8) . . ?
S9 Mo4 Cu2 56.82(7) . . ?
S12 Mo4 Cu2 104.26(7) . . ?
S10 Mo4 Cu2 52.36(6) . . ?
S15 Mo4 Cu2 169.00(7) . . ?
S16 Mo4 Cu2 100.17(6) . . ?
S9 Mo4 Mo3 98.93(7) . . ?
S12 Mo4 Mo3 51.88(6) . . ?
S10 Mo4 Mo3 53.75(5) . . ?
S15 Mo4 Mo3 127.21(7) . . ?
S16 Mo4 Mo3 135.05(6) . . ?
Cu2 Mo4 Mo3 59.25(4) . . ?
S16 Cu1 S3 121.44(9) . . ?
S16 Cu1 S1 116.61(9) . . ?
S3 Cu1 S1 101.38(9) . . ?
S16 Cu1 S2 110.22(9) . . ?
S3 Cu1 S2 100.91(8) . . ?
S1 Cu1 S2 103.91(9) . . ?
S16 Cu1 Mo2 141.55(7) . . ?
S3 Cu1 Mo2 53.86(6) . . ?
S1 Cu1 Mo2 100.82(7) . . ?
S2 Cu1 Mo2 48.31(6) . . ?
S16 Cu1 Mo1 152.98(8) . . ?
S3 Cu1 Mo1 54.69(6) . . ?
S1 Cu1 Mo1 49.28(6) . . ?
S2 Cu1 Mo1 96.39(7) . . ?
Mo2 Cu1 Mo1 61.83(4) . . ?
S8 Cu2 S10 122.75(9) . . ?
S8 Cu2 S11 112.86(9) . . ?
S10 Cu2 S11 103.08(9) . . ?
S8 Cu2 S9 114.45(9) . . ?
S10 Cu2 S9 102.37(9) . . ?
S11 Cu2 S9 97.88(9) . . ?
S8 Cu2 Mo4 147.11(7) . . ?
S10 Cu2 Mo4 54.52(6) . . ?
S11 Cu2 Mo4 98.57(7) . . ?
S9 Cu2 Mo4 48.77(6) . . ?
S8 Cu2 Mo3 148.39(7) . . ?
S10 Cu2 Mo3 55.46(6) . . ?
S11 Cu2 Mo3 49.26(6) . . ?
S9 Cu2 Mo3 95.34(7) . . ?
Mo4 Cu2 Mo3 62.06(4) . . ?
Mo1 S1 Cu1 75.92(8) . . ?
Mo2 S2 Cu1 74.83(8) . . ?
Cu1 S3 Mo2 73.45(7) . . ?
Cu1 S3 Mo1 73.01(7) . . ?
Mo2 S3 Mo1 74.60(7) . . ?
Mo1 S4 Mo2 76.10(7) . . ?
C1 S5 Mo1 108.0(4) . . ?
C2 S6 Mo1 103.0(4) . . ?
C4 S7 Mo2 109.7(3) . . ?
C3 S8 Cu2 107.3(3) . . ?
C3 S8 Mo2 101.2(3) . . ?
Cu2 S8 Mo2 107.37(9) . . ?
Mo4 S9 Cu2 74.41(8) . . ?
Cu2 S10 Mo4 73.12(7) . . ?
Cu2 S10 Mo3 72.76(7) . . ?
Mo4 S10 Mo3 73.98(7) . . ?
Mo3 S11 Cu2 75.97(8) . . ?
Mo3 S12 Mo4 75.54(7) . . ?
C6 S13 Mo3 108.2(3) . . ?
C5 S14 Mo3 102.9(3) . . ?
C7 S15 Mo4 108.5(3) . . ?
C8 S16 Cu1 108.1(3) . . ?
C8 S16 Mo4 100.3(3) . . ?
Cu1 S16 Mo4 111.42(9) . . ?
C2 C1 S5 112.8(8) . . ?
C2 C1 H1A 109.0 . . ?
S5 C1 H1A 109.0 . . ?
C2 C1 H1B 109.0 . . ?
S5 C1 H1B 109.0 . . ?
H1A C1 H1B 107.8 . . ?
C1 C2 S6 110.1(7) . . ?
C1 C2 H2A 109.6 . . ?
S6 C2 H2A 109.6 . . ?
C1 C2 H2B 109.6 . . ?
S6 C2 H2B 109.6 . . ?
H2A C2 H2B 108.2 . . ?
C4 C3 S8 107.4(6) . . ?
C4 C3 H3A 110.2 . . ?
S8 C3 H3A 110.2 . . ?
C4 C3 H3B 110.2 . . ?
S8 C3 H3B 110.2 . . ?
H3A C3 H3B 108.5 . . ?
C3 C4 S7 110.7(6) . . ?
C3 C4 H4A 109.5 . . ?
S7 C4 H4A 109.5 . . ?
C3 C4 H4B 109.5 . . ?
S7 C4 H4B 109.5 . . ?
H4A C4 H4B 108.1 . . ?
C6 C5 S14 109.8(6) . . ?
C6 C5 H5A 109.7 . . ?
S14 C5 H5A 109.7 . . ?
C6 C5 H5B 109.7 . . ?
S14 C5 H5B 109.7 . . ?
H5A C5 H5B 108.2 . . ?
C5 C6 S13 112.0(6) . . ?
C5 C6 H6A 109.2 . . ?
S13 C6 H6A 109.2 . . ?
C5 C6 H6B 109.2 . . ?
S13 C6 H6B 109.2 . . ?
H6A C6 H6B 107.9 . . ?
C8 C7 S15 112.6(6) . . ?
C8 C7 H7A 109.1 . . ?
S15 C7 H7A 109.1 . . ?
C8 C7 H7B 109.1 . . ?
S15 C7 H7B 109.1 . . ?
H7A C7 H7B 107.8 . . ?
C7 C8 S16 109.1(6) . . ?
C7 C8 H8A 109.9 . . ?
S16 C8 H8A 109.9 . . ?
C7 C8 H8B 109.9 . . ?
S16 C8 H8B 109.9 . . ?
H8A C8 H8B 108.3 . . ?
C10 C9 H9A 109.5 . . ?
C10 C9 H9B 109.5 . . ?
H9A C9 H9B 109.5 . . ?
C10 C9 H9C 109.5 . . ?
H9A C9 H9C 109.5 . . ?
H9B C9 H9C 109.5 . . ?
N1 C10 C9 116.5(9) . . ?
N1 C10 H10A 108.2 . . ?
C9 C10 H10A 108.2 . . ?
N1 C10 H10B 108.2 . . ?
C9 C10 H10B 108.2 . . ?
H10A C10 H10B 107.3 . . ?
C12 C11 H11A 109.5 . . ?
C12 C11 H11B 109.5 . . ?
H11A C11 H11B 109.5 . . ?
C12 C11 H11C 109.5 . . ?
H11A C11 H11C 109.5 . . ?
H11B C11 H11C 109.5 . . ?
C11 C12 N1 113.5(9) . . ?
C11 C12 H12A 108.9 . . ?
N1 C12 H12A 108.9 . . ?
C11 C12 H12B 108.9 . . ?
N1 C12 H12B 108.9 . . ?
H12A C12 H12B 107.7 . . ?
C14 C13 H13A 109.5 . . ?
C14 C13 H13B 109.5 . . ?
H13A C13 H13B 109.5 . . ?
C14 C13 H13C 109.5 . . ?
H13A C13 H13C 109.5 . . ?
H13B C13 H13C 109.5 . . ?
C13 C14 N1 116.3(8) . . ?
C13 C14 H14A 108.2 . . ?
N1 C14 H14A 108.2 . . ?
C13 C14 H14B 108.2 . . ?
N1 C14 H14B 108.2 . . ?
H14A C14 H14B 107.4 . . ?
C16 C15 H15A 109.5 . . ?
C16 C15 H15B 109.5 . . ?
H15A C15 H15B 109.5 . . ?
C16 C15 H15C 109.5 . . ?
H15A C15 H15C 109.5 . . ?
H15B C15 H15C 109.5 . . ?
C15 C16 N1 116.1(9) . . ?
C15 C16 H16A 108.3 . . ?
N1 C16 H16A 108.3 . . ?
C15 C16 H16B 108.3 . . ?
N1 C16 H16B 108.3 . . ?
H16A C16 H16B 107.4 . . ?
C18 C17 H17A 109.5 . . ?
C18 C17 H17B 109.5 . . ?
H17A C17 H17B 109.5 . . ?
C18 C17 H17C 109.5 . . ?
H17A C17 H17C 109.5 . . ?
H17B C17 H17C 109.5 . . ?
C17 C18 N2 114.4(8) . . ?
C17 C18 H18A 108.7 . . ?
N2 C18 H18A 108.7 . . ?
C17 C18 H18B 108.7 . . ?
N2 C18 H18B 108.7 . . ?
H18A C18 H18B 107.6 . . ?
C20 C19 H19A 109.5 . . ?
C20 C19 H19B 109.5 . . ?
H19A C19 H19B 109.5 . . ?
C20 C19 H19C 109.5 . . ?
H19A C19 H19C 109.5 . . ?
H19B C19 H19C 109.5 . . ?
C19 C20 N2 116.3(8) . . ?
C19 C20 H20A 108.2 . . ?
N2 C20 H20A 108.2 . . ?
C19 C20 H20B 108.2 . . ?
N2 C20 H20B 108.2 . . ?
H20A C20 H20B 107.4 . . ?
C22 C21 H21A 109.5 . . ?
C22 C21 H21B 109.5 . . ?
H21A C21 H21B 109.5 . . ?
C22 C21 H21C 109.5 . . ?
H21A C21 H21C 109.5 . . ?
H21B C21 H21C 109.5 . . ?
C21 C22 N2 115.1(8) . . ?
C21 C22 H22A 108.5 . . ?
N2 C22 H22A 108.5 . . ?
C21 C22 H22B 108.5 . . ?
N2 C22 H22B 108.5 . . ?
H22A C22 H22B 107.5 . . ?
C24 C23 H23A 109.5 . . ?
C24 C23 H23B 109.5 . . ?
H23A C23 H23B 109.5 . . ?
C24 C23 H23C 109.5 . . ?
H23A C23 H23C 109.5 . . ?
H23B C23 H23C 109.5 . . ?
N2 C24 C23 116.2(8) . . ?
N2 C24 H24A 108.2 . . ?
C23 C24 H24A 108.2 . . ?
N2 C24 H24B 108.2 . . ?
C23 C24 H24B 108.2 . . ?
H24A C24 H24B 107.4 . . ?
C10 N1 C12 111.4(8) . . ?
C10 N1 C16 110.8(8) . . ?
C12 N1 C16 105.6(7) . . ?
C10 N1 C14 107.0(7) . . ?
C12 N1 C14 110.9(8) . . ?
C16 N1 C14 111.3(8) . . ?
C24 N2 C20 107.0(7) . . ?
C24 N2 C22 110.3(7) . . ?
C20 N2 C22 110.9(7) . . ?
C24 N2 C18 111.4(7) . . ?
C20 N2 C18 110.7(7) . . ?
C22 N2 C18 106.5(7) . . ?
Cl2 C25 Cl1 92.9(13) . . ?
Cl2 C25 H25A 113.1 . . ?
Cl1 C25 H25A 113.1 . . ?
Cl2 C25 H25B 113.1 . . ?
Cl1 C25 H25B 113.1 . . ?
H25A C25 H25B 110.5 . . ?
Cl4 C26 Cl3 125(2) . . ?
Cl4 C26 H26A 106.1 . . ?
Cl3 C26 H26A 106.1 . . ?
Cl4 C26 H26B 106.1 . . ?
Cl3 C26 H26B 106.1 . . ?
H26A C26 H26B 106.3 . . ?

loop_
_geom_bond_atom_site_label_1
_geom_bond_atom_site_label_2
_geom_bond_distance
_geom_bond_site_symmetry_2
_geom_bond_publ_flag
Mo1 S1 2.176(2) . ?
Mo1 S4 2.306(3) . ?
Mo1 S3 2.376(2) . ?
Mo1 S5 2.386(3) . ?
Mo1 S6 2.396(2) . ?
Mo1 Cu1 2.7843(14) . ?
Mo1 Mo2 2.8569(13) . ?
Mo2 S2 2.148(2) . ?
Mo2 S4 2.329(2) . ?
Mo2 S3 2.339(2) . ?
Mo2 S7 2.385(2) . ?
Mo2 S8 2.450(2) . ?
Mo2 Cu1 2.7760(15) . ?
Mo3 S11 2.164(2) . ?
Mo3 S12 2.314(2) . ?
Mo3 S13 2.388(2) . ?
Mo3 S10 2.390(2) . ?
Mo3 S14 2.395(2) . ?
Mo3 Cu2 2.7704(16) . ?
Mo3 Mo4 2.8480(15) . ?
Mo4 S9 2.150(2) . ?
Mo4 S12 2.336(2) . ?
Mo4 S10 2.344(2) . ?
Mo4 S15 2.378(2) . ?
Mo4 S16 2.456(2) . ?
Mo4 Cu2 2.7539(15) . ?
Cu1 S16 2.230(2) . ?
Cu1 S3 2.303(2) . ?
Cu1 S1 2.346(3) . ?
Cu1 S2 2.408(3) . ?
Cu2 S8 2.221(2) . ?
Cu2 S10 2.279(2) . ?
Cu2 S11 2.333(2) . ?
Cu2 S9 2.393(3) . ?
S5 C1 1.820(11) . ?
S6 C2 1.825(12) . ?
S7 C4 1.832(9) . ?
S8 C3 1.831(8) . ?
S13 C6 1.823(8) . ?
S14 C5 1.823(9) . ?
S15 C7 1.835(9) . ?
S16 C8 1.825(9) . ?
C1 C2 1.462(15) . ?
C1 H1A 0.9700 . ?
C1 H1B 0.9700 . ?
C2 H2A 0.9700 . ?
C2 H2B 0.9700 . ?
C3 C4 1.513(11) . ?
C3 H3A 0.9700 . ?
C3 H3B 0.9700 . ?
C4 H4A 0.9700 . ?
C4 H4B 0.9700 . ?
C5 C6 1.519(13) . ?
C5 H5A 0.9700 . ?
C5 H5B 0.9700 . ?
C6 H6A 0.9700 . ?
C6 H6B 0.9700 . ?
C7 C8 1.506(12) . ?
C7 H7A 0.9700 . ?
C7 H7B 0.9700 . ?
C8 H8A 0.9700 . ?
C8 H8B 0.9700 . ?
C9 C10 1.521(15) . ?
C9 H9A 0.9600 . ?
C9 H9B 0.9600 . ?
C9 H9C 0.9600 . ?
C10 N1 1.510(12) . ?
C10 H10A 0.9700 . ?
C10 H10B 0.9700 . ?
C11 C12 1.513(15) . ?
C11 H11A 0.9600 . ?
C11 H11B 0.9600 . ?
C11 H11C 0.9600 . ?
C12 N1 1.520(12) . ?
C12 H12A 0.9700 . ?
C12 H12B 0.9700 . ?
C13 C14 1.503(16) . ?
C13 H13A 0.9600 . ?
C13 H13B 0.9600 . ?
C13 H13C 0.9600 . ?
C14 N1 1.526(12) . ?
C14 H14A 0.9700 . ?
C14 H14B 0.9700 . ?
C15 C16 1.505(15) . ?
C15 H15A 0.9600 . ?
C15 H15B 0.9600 . ?
C15 H15C 0.9600 . ?
C16 N1 1.520(13) . ?
C16 H16A 0.9700 . ?
C16 H16B 0.9700 . ?
C17 C18 1.510(14) . ?
C17 H17A 0.9600 . ?
C17 H17B 0.9600 . ?
C17 H17C 0.9600 . ?
C18 N2 1.524(11) . ?
C18 H18A 0.9700 . ?
C18 H18B 0.9700 . ?
C19 C20 1.485(14) . ?
C19 H19A 0.9600 . ?
C19 H19B 0.9600 . ?
C19 H19C 0.9600 . ?
C20 N2 1.515(11) . ?
C20 H20A 0.9700 . ?
C20 H20B 0.9700 . ?
C21 C22 1.491(13) . ?
C21 H21A 0.9600 . ?
C21 H21B 0.9600 . ?
C21 H21C 0.9600 . ?
C22 N2 1.519(11) . ?
C22 H22A 0.9700 . ?
C22 H22B 0.9700 . ?
C23 C24 1.508(13) . ?
C23 H23A 0.9600 . ?
C23 H23B 0.9600 . ?
C23 H23C 0.9600 . ?
C24 N2 1.507(11) . ?
C24 H24A 0.9700 . ?
C24 H24B 0.9700 . ?
Cl2 C25 1.66(2) . ?
Cl1 C25 1.95(3) . ?
C25 H25A 0.9700 . ?
C25 H25B 0.9700 . ?
C26 Cl4 1.51(2) . ?
C26 Cl3 1.57(3) . ?
C26 H26A 0.9700 . ?
C26 H26B 0.9700 . ?
